data_7039068
loop_
_publ_author_name
'Haiges, Ralf'
'Baxter, Amanda F.'
'Goetz, Nadine R.'
'Axhausen, Joachim A.'
'Soltner, Theresa'
'Kornath, Andreas'
'Christe, Karl O.'

_publ_section_title
;
 Protonation of nitriles: isolation and characterization of alkyl- and
 arylnitrilium ions.
;
_journal_issue 20
_journal_name_full 'Dalton transactions (Cambridge, England : 2003)'
_journal_page_first 8494
_journal_page_last 8499
_journal_paper_doi 10.1039/c6dt01301e
_journal_volume 45
_journal_year 2016
_chemical_formula_moiety 'As F6, C3 H6 N'
_chemical_formula_sum 'C3 H6 As F6 N'
_chemical_formula_weight 245.01
_space_group_crystal_system monoclinic
_space_group_IT_number 14
_space_group_name_Hall '-P 2yn'
_space_group_name_H-M_alt 'P 1 21/n 1'
_symmetry_space_group_name_Hall '-P 2yn'
_symmetry_space_group_name_H-M 'P 1 21/n 1'
_atom_sites_solution_hydrogens mixed
_audit_update_record
;
2016-03-21 deposited with the CCDC.
2016-04-18 downloaded from the CCDC.
;
_cell_angle_alpha 90
_cell_angle_beta 108.7610(17)
_cell_angle_gamma 90
_cell_formula_units_Z 4
_cell_length_a 8.6760(10)
_cell_length_b 7.8918(9)
_cell_length_c 11.7685(14)
_cell_measurement_reflns_used 9113
_cell_measurement_temperature 100.(2)
_cell_measurement_theta_max 30.5709
_cell_measurement_theta_min 2.5654
_cell_volume 762.97(15)
_computing_cell_refinement 'APEX2 v2014.1-1 (Bruker AXS)'
_computing_data_collection 'Bruker Instrument Service v2012.12.0.3'
_computing_data_reduction 'SAINT V8.34A (Bruker AXS, 2013)'
_computing_structure_refinement 'SHELXTL XLMP 2014/1 (Bruker AXS)'
_computing_structure_solution 'SHELXTL XT 2014/1 (Bruker AXS)'
_diffrn_ambient_temperature 100.(2)
_diffrn_detector_area_resol_mean 8.3333
_diffrn_measured_fraction_theta_full 0.991
_diffrn_measured_fraction_theta_max 0.991
_diffrn_measurement_device_type 'Bruker APEX II CCD'
_diffrn_measurement_method 'omega- and phi-scans'
_diffrn_radiation_monochromator 'TRIUMPH curved-crystal'
_diffrn_radiation_type 'MoK\a '
_diffrn_radiation_wavelength 0.71073
_diffrn_reflns_av_R_equivalents 0.0386
_diffrn_reflns_av_unetI/netI 0.0241
_diffrn_reflns_limit_h_max 12
_diffrn_reflns_limit_h_min -12
_diffrn_reflns_limit_k_max 11
_diffrn_reflns_limit_k_min -11
_diffrn_reflns_limit_l_max 16
_diffrn_reflns_limit_l_min -16
_diffrn_reflns_number 17027
_diffrn_reflns_theta_full 30.59
_diffrn_reflns_theta_max 30.59
_diffrn_reflns_theta_min 2.56
_diffrn_source 'fine-focus tube'
_exptl_absorpt_coefficient_mu 4.502
_exptl_absorpt_correction_T_max 0.41
_exptl_absorpt_correction_T_min 0.33
_exptl_absorpt_correction_type multi-scan
_exptl_absorpt_process_details 'Bruker SADABS V2012/1'
_exptl_crystal_colour 'clear pale yellow'
_exptl_crystal_density_diffrn 2.133
_exptl_crystal_density_method 'not measured'
_exptl_crystal_description prism
_exptl_crystal_F_000 472
_exptl_crystal_recrystallization_method 'Re-crystallisation from solvent'
_exptl_crystal_size_max 0.278
_exptl_crystal_size_mid 0.264
_exptl_crystal_size_min 0.243
_refine_diff_density_max 2.218
_refine_diff_density_min -0.721
_refine_ls_extinction_method none
_refine_ls_goodness_of_fit_ref 1.124
_refine_ls_hydrogen_treatment mixed
_refine_ls_matrix_type full
_refine_ls_number_parameters 105
_refine_ls_number_reflns 2325
_refine_ls_number_restraints 1
_refine_ls_restrained_S_all 1.124
_refine_ls_R_factor_all 0.0488
_refine_ls_R_factor_gt 0.0395
_refine_ls_shift/su_max 0.001
_refine_ls_shift/su_mean 0.000
_refine_ls_structure_factor_coef Fsqd
_refine_ls_weighting_details 'w=1/[\s^2^(Fo^2^)+(0.0596P)^2^+0.8354P] where P=(Fo^2^+2Fc^2^)/3'
_refine_ls_weighting_scheme calc
_refine_ls_wR_factor_gt 0.0992
_refine_ls_wR_factor_ref 0.1042
_reflns_number_gt 1985
_reflns_number_total 2325
_reflns_threshold_expression 'I > 2\s(I)'
_cod_data_source_file c6dt01301e2.cif
_cod_data_source_block C3H6AsF6N
_cod_depositor_comments 'Adding full bibliography for 7039066--7039073.cif.'
_cod_database_code 7039068
_solvent_exptl_crystal_recrystallization_method HF

loop_
_space_group_symop_operation_xyz
'x, y, z'
'-x+1/2, y+1/2, -z+1/2'
'-x, -y, -z'
'x-1/2, -y-1/2, z-1/2'

loop_
_atom_site_type_symbol
_atom_site_label
_atom_site_fract_x
_atom_site_fract_y
_atom_site_fract_z
_atom_site_U_iso_or_equiv
_atom_site_adp_type
_atom_site_calc_flag
_atom_site_refinement_flags_adp
_atom_site_refinement_flags_posn
_atom_site_occupancy
As As1 0.19050(3) 0.77854(4) 0.40384(2) 0.01716(11) Uani d . . 1
C C1 0.3316(5) 0.1970(5) 0.7213(3) 0.0311(7) Uani d . . 1
H H1A 0.3203 0.2459 0.7948 0.047 Uiso calc U R 1
H H1B 0.4358 0.1372 0.7405 0.047 Uiso calc U R 1
H H1C 0.2423 0.1173 0.6863 0.047 Uiso calc U R 1
C C2 0.3259(4) 0.3378(4) 0.6318(3) 0.0248(6) Uani d . . 1
H H2A 0.2224 0.4009 0.6155 0.03 Uiso calc U R 1
H H2B 0.4163 0.418 0.6675 0.03 Uiso calc U R 1
C C3 0.3385(4) 0.2740(4) 0.5190(3) 0.0208(6) Uani d . . 1
F F1 0.0663(3) 0.9532(3) 0.3676(2) 0.0388(5) Uani d . . 1
F F2 0.3156(3) 0.6055(3) 0.4353(2) 0.0377(5) Uani d . . 1
F F3 0.3159(2) 0.8702(3) 0.33315(17) 0.0320(4) Uani d . . 1
F F4 0.0787(3) 0.6860(3) 0.26728(17) 0.0318(5) Uani d . . 1
F F5 0.0639(3) 0.6847(3) 0.46961(19) 0.0379(5) Uani d . . 1
F F6 0.3019(2) 0.8712(3) 0.53698(16) 0.0303(4) Uani d . . 1
N N1 0.3502(4) 0.2278(3) 0.4326(2) 0.0233(5) Uani d . D 1
H H1 0.361(7) 0.215(6) 0.361(3) 0.057(16) Uiso d . D 1

loop_
_atom_site_aniso_label
_atom_site_aniso_U_11
_atom_site_aniso_U_22
_atom_site_aniso_U_33
_atom_site_aniso_U_12
_atom_site_aniso_U_13
_atom_site_aniso_U_23
As1 0.01983(16) 0.01939(17) 0.01242(15) -0.00197(10) 0.00542(11) 0.00089(9)
C1 0.0388(18) 0.036(2) 0.0223(15) 0.0035(14) 0.0159(14) 0.0037(13)
C2 0.0287(15) 0.0261(15) 0.0211(13) -0.0016(12) 0.0101(11) -0.0034(12)
C3 0.0225(13) 0.0189(13) 0.0204(13) -0.0014(10) 0.0060(11) 0.0035(10)
F1 0.0350(11) 0.0307(11) 0.0453(12) 0.0121(9) 0.0055(9) 0.0010(9)
F2 0.0400(11) 0.0175(9) 0.0503(13) 0.0052(9) 0.0072(10) 0.0030(9)
F3 0.0376(10) 0.0337(11) 0.0294(10) -0.0112(9) 0.0175(9) -0.0001(8)
F4 0.0395(11) 0.0358(12) 0.0191(9) -0.0124(9) 0.0080(8) -0.0060(8)
F5 0.0401(12) 0.0510(14) 0.0257(10) -0.0181(10) 0.0150(9) 0.0023(9)
F6 0.0328(10) 0.0351(11) 0.0202(9) -0.0066(8) 0.0046(7) -0.0058(7)
N1 0.0288(13) 0.0223(12) 0.0185(11) -0.0038(10) 0.0070(10) -0.0002(9)

loop_
_atom_type_symbol
_atom_type_description
_atom_type_scat_dispersion_real
_atom_type_scat_dispersion_imag
_atom_type_scat_source
C C 0.0033 0.0016 'International Tables Vol C Tables 4.2.6.8 and 6.1.1.4'
H H 0.0000 0.0000 'International Tables Vol C Tables 4.2.6.8 and 6.1.1.4'
N N 0.0061 0.0033 'International Tables Vol C Tables 4.2.6.8 and 6.1.1.4'
F F 0.0171 0.0103 'International Tables Vol C Tables 4.2.6.8 and 6.1.1.4'
As As 0.0499 2.0058 'International Tables Vol C Tables 4.2.6.8 and 6.1.1.4'

loop_
_geom_angle_atom_site_label_1
_geom_angle_atom_site_label_2
_geom_angle_atom_site_label_3
_geom_angle
F5 As1 F2 90.66(12)
F5 As1 F1 90.97(12)
F2 As1 F1 178.00(11)
F5 As1 F6 91.51(10)
F2 As1 F6 90.61(11)
F1 As1 F6 90.50(11)
F5 As1 F3 178.22(10)
F2 As1 F3 89.11(11)
F1 As1 F3 89.23(11)
F6 As1 F3 90.25(10)
F5 As1 F4 89.31(10)
F2 As1 F4 89.50(11)
F1 As1 F4 89.36(11)
F6 As1 F4 179.17(10)
F3 As1 F4 88.92(10)
C2 C1 H1A 109.5
C2 C1 H1B 109.5
H1A C1 H1B 109.5
C2 C1 H1C 109.5
H1A C1 H1C 109.5
H1B C1 H1C 109.5
C3 C2 C1 112.5(3)
C3 C2 H2A 109.1
C1 C2 H2A 109.1
C3 C2 H2B 109.1
C1 C2 H2B 109.1
H2A C2 H2B 107.8
N1 C3 C2 178.6(3)
C3 N1 H1 168.(3)

loop_
_geom_bond_atom_site_label_1
_geom_bond_atom_site_label_2
_geom_bond_distance
As1 F5 1.703(2)
As1 F2 1.709(2)
As1 F1 1.716(2)
As1 F6 1.7174(18)
As1 F3 1.7263(19)
As1 F4 1.7477(19)
C1 C2 1.521(5)
C1 H1A 0.98
C1 H1B 0.98
C1 H1C 0.98
C2 C3 1.456(4)
C2 H2A 0.99
C2 H2B 0.99
C3 N1 1.115(4)
N1 H1 0.881(19)
